data_7103812
loop_
_publ_author_name
'Du, Shaowu'
'Farley, Robert D.'
'Harvey, Jeremy N.'
'Jeffery, John C.'
'Kautz, Jason A.'
'Maher, John P.'
'McGrath, Thomas D.'
'Murphy, Damien M.'
'Riis-Johannessen, T.'
'Stone, F. Gordon A.'

_publ_section_title
;
 The seventeen- and eighteen-electron metallacarbaboranes
 [1,1,1-(CO)~3~-2-Ph-closo-1,2-MnCB~9~H~9~]^n-^ (n = 1, 2):
 a structurally characterized, redox-related pair
;
_journal_coden_ASTM CHCOFS
_journal_issue 15
_journal_name_full
;
 Chemical Communications (Cambridge, United Kingdom)
;
_journal_page_first 1846
_journal_page_last 1847
_journal_paper_doi 10.1039/b304101h
_journal_year 2003
_chemical_formula_sum 'C54 H64 B9 Mn N2 O3 P2'
_chemical_formula_weight 1003.24
_space_group_IT_number 14
_symmetry_cell_setting monoclinic
_symmetry_space_group_name_Hall '-P 2yn'
_symmetry_space_group_name_H-M 'P 1 21/n 1'
_atom_sites_solution_hydrogens geom
_atom_sites_solution_primary direct
_atom_sites_solution_secondary difmap
_audit_creation_method SHELXL-97
_cell_angle_alpha 90.00
_cell_angle_beta 91.521(7)
_cell_angle_gamma 90.00
_cell_formula_units_Z 4
_cell_length_a 13.4979(9)
_cell_length_b 26.154(2)
_cell_length_c 15.1792(14)
_cell_measurement_reflns_used 25
_cell_measurement_temperature 293(2)
_cell_measurement_theta_max 15.6
_cell_measurement_theta_min 9.1
_cell_volume 5356.7(7)
_computing_cell_refinement 'CAD4 (Enraf-Nonius, 1989)'
_computing_data_collection 'CAD4 (Enraf-Nonius, 1989)'
_computing_data_reduction 'XCAD4 Siemens Software (Harms, 1993)'
_computing_molecular_graphics 'XP in SHELXTL-PC (Siemens, 1995)'
_computing_publication_material 'SHELXL-97 (Sheldrick, 1997a)'
_computing_structure_refinement 'SHELXL-97 (Sheldrick, 1997a)'
_computing_structure_solution 'SHELXS-97 (Sheldrick, 1997b)'
_diffrn_ambient_temperature 293(2)
_diffrn_measured_fraction_theta_full 0.845
_diffrn_measured_fraction_theta_max 0.845
_diffrn_measurement_device_type 'Enraf-Nonius CAD4'
_diffrn_measurement_method \w-2\q
_diffrn_radiation_monochromator graphite
_diffrn_radiation_source 'fine-focus sealed tube'
_diffrn_radiation_type MoK\a
_diffrn_radiation_wavelength 0.71073
_diffrn_reflns_av_R_equivalents 0.0751
_diffrn_reflns_av_sigmaI/netI 0.1361
_diffrn_reflns_limit_h_max 16
_diffrn_reflns_limit_h_min 0
_diffrn_reflns_limit_k_max 31
_diffrn_reflns_limit_k_min 0
_diffrn_reflns_limit_l_max 16
_diffrn_reflns_limit_l_min -18
_diffrn_reflns_number 8652
_diffrn_reflns_theta_full 25.16
_diffrn_reflns_theta_max 25.16
_diffrn_reflns_theta_min 1.55
_diffrn_standards_decay_% 8.67
_diffrn_standards_interval_time 120
_diffrn_standards_number 3
_exptl_absorpt_coefficient_mu 0.351
_exptl_absorpt_correction_T_max 0.817
_exptl_absorpt_correction_T_min 0.798
_exptl_absorpt_correction_type Semi-empirical
_exptl_crystal_colour orange
_exptl_crystal_density_diffrn 1.244
_exptl_crystal_density_method 'not measured'
_exptl_crystal_description prisms
_exptl_crystal_F_000 2104
_exptl_crystal_size_max 0.64
_exptl_crystal_size_mid 0.38
_exptl_crystal_size_min 0.23
_refine_diff_density_max 1.633
_refine_diff_density_min -0.413
_refine_diff_density_rms 0.095
_refine_ls_extinction_method none
_refine_ls_goodness_of_fit_ref 1.016
_refine_ls_hydrogen_treatment 'calculated positions, riding model'
_refine_ls_matrix_type full
_refine_ls_number_parameters 634
_refine_ls_number_reflns 8303
_refine_ls_number_restraints 0
_refine_ls_restrained_S_all 1.016
_refine_ls_R_factor_all 0.1815
_refine_ls_R_factor_gt 0.0827
_refine_ls_shift/su_max 0.000
_refine_ls_shift/su_mean 0.000
_refine_ls_structure_factor_coef Fsqd
_refine_ls_weighting_details 'w=1/[\s^2^(Fo^2^)+(0.1203P)^2^+0.0000P] where P=(Fo^2^+2Fc^2^)/3'
_refine_ls_weighting_scheme calc
_refine_ls_wR_factor_gt 0.1884
_refine_ls_wR_factor_ref 0.2466
_reflns_number_gt 4211
_reflns_number_total 8303
_reflns_threshold_expression >2sigma(I)
_cod_data_source_file b304101h.txt
_cod_data_source_block 2a
_cod_depositor_comments
;
The following automatic conversions were performed:
'_symmetry_cell_setting' value 'Monoclinic' changed to 'monoclinic'
according to '/home/saulius/struct/CIF-dictionaries/cif_core.dic'
dictionary named 'cif_core.dic' version 2.4.1 from 2010-06-29.

Automatic conversion script
Id: cif_fix_enum 1527 2010-12-29 10:47:43Z saulius 

The following automatic conversions were performed:

'_refine_ls_weighting_scheme' value 'calc
w=1/[\s^2^(Fo^2^)+(0.1203P)^2^+0.0000P] where P=(Fo^2^+2Fc^2^)/3' was
changed to 'calc'. New tag '_refine_ls_weighting_details' was
created. The value of the new tag was set to
'w=1/[\s^2^(Fo^2^)+(0.1203P)^2^+0.0000P] where P=(Fo^2^+2Fc^2^)/3'.

Automatic conversion script
Id: cif_fix_values 3143 2015-03-26 13:38:13Z robertas 
;
_cod_original_sg_symbol_H-M P2(1)/n
_cod_database_code 7103812

loop_
_symmetry_equiv_pos_as_xyz
'x, y, z'
'-x+1/2, y+1/2, -z+1/2'
'-x, -y, -z'
'x-1/2, -y-1/2, z-1/2'

loop_
_atom_site_label
_atom_site_type_symbol
_atom_site_fract_x
_atom_site_fract_y
_atom_site_fract_z
_atom_site_U_iso_or_equiv
_atom_site_adp_type
_atom_site_occupancy
_atom_site_calc_flag
_atom_site_refinement_flags
_atom_site_disorder_assembly
_atom_site_disorder_group
Mn Mn 0.02245(8) 0.20173(4) 0.17046(7) 0.0304(3) Uani 1 d . . .
C1 C 0.0414(6) 0.1822(3) 0.3058(4) 0.039(2) Uani 1 d . . .
B2 B 0.0841(7) 0.1314(3) 0.2603(6) 0.0428(18) Uani 1 d . . .
H2 H 0.1632 0.1223 0.2697 0.051 Uiso 1 calc R . .
B3 B 0.0249(7) 0.1118(3) 0.1544(6) 0.041(2) Uani 1 d . . .
H3 H 0.0740 0.0918 0.1091 0.049 Uiso 1 calc R . .
B4 B -0.0675(7) 0.1460(3) 0.1062(5) 0.039(2) Uani 1 d . . .
H4 H -0.0850 0.1508 0.0355 0.047 Uiso 1 calc R . .
B5 B -0.1345(6) 0.1655(3) 0.1927(5) 0.035(2) Uani 1 d . . .
H5 H -0.2048 0.1852 0.1770 0.043 Uiso 1 calc R . .
B6 B -0.0661(7) 0.1856(3) 0.3040(6) 0.0428(18) Uani 1 d . . .
H6 H -0.0984 0.2157 0.3449 0.051 Uiso 1 calc R . .
B7 B -0.0106(6) 0.1281(3) 0.3438(6) 0.035(2) Uani 1 d . . .
H7 H -0.0061 0.1135 0.4117 0.042 Uiso 1 calc R . .
B8 B -0.0097(6) 0.0851(3) 0.2565(5) 0.036(2) Uani 1 d . . .
H8 H 0.0075 0.0449 0.2718 0.043 Uiso 1 calc R . .
B9 B -0.1021(7) 0.0989(3) 0.1765(5) 0.038(2) Uani 1 d . . .
H9 H -0.1494 0.0677 0.1513 0.045 Uiso 1 calc R . .
B10 B -0.1199(6) 0.1220(3) 0.2837(5) 0.034(2) Uani 1 d . . .
H10 H -0.1863 0.1095 0.3182 0.041 Uiso 1 calc R . .
C2 C 0.0234(6) 0.2141(3) 0.0571(5) 0.047(2) Uani 1 d . . .
O2 O 0.0268(5) 0.2265(3) -0.0175(4) 0.081(2) Uani 1 d . . .
C3 C -0.0284(6) 0.2643(3) 0.1817(5) 0.041(2) Uani 1 d . . .
O3 O -0.0658(4) 0.3042(2) 0.1826(4) 0.0636(17) Uani 1 d . . .
C4 C 0.1509(6) 0.2185(3) 0.1757(5) 0.0355(19) Uani 1 d . . .
O4 O 0.2353(4) 0.2275(2) 0.1770(4) 0.0640(18) Uani 1 d . . .
C5 C 0.1050(5) 0.2145(3) 0.3670(5) 0.0352(19) Uani 1 d . . .
C6 C 0.0824(6) 0.2659(3) 0.3800(5) 0.048(2) Uani 1 d . . .
H6A H 0.0291 0.2807 0.3495 0.058 Uiso 1 calc R . .
C7 C 0.1396(8) 0.2952(4) 0.4388(5) 0.064(3) Uani 1 d . . .
H7A H 0.1227 0.3293 0.4475 0.077 Uiso 1 calc R . .
C8 C 0.2217(8) 0.2752(5) 0.4853(6) 0.074(3) Uani 1 d . . .
H8A H 0.2591 0.2953 0.5243 0.089 Uiso 1 calc R . .
C9 C 0.2449(8) 0.2255(5) 0.4714(6) 0.081(3) Uani 1 d . . .
H9A H 0.3003 0.2114 0.4998 0.097 Uiso 1 calc R . .
C10 C 0.1851(6) 0.1946(4) 0.4137(5) 0.059(2) Uani 1 d . . .
H10A H 0.2004 0.1601 0.4075 0.071 Uiso 1 calc R . .
N1 N -0.4921(4) 0.3227(2) 0.2297(4) 0.0435(17) Uani 1 d . . .
C21 C -0.4682(7) 0.3765(4) 0.2601(6) 0.068(3) Uani 1 d . . .
H21A H -0.4131 0.3894 0.2269 0.082 Uiso 1 calc R . .
H21B H -0.5249 0.3983 0.2475 0.082 Uiso 1 calc R . .
C22 C -0.4418(8) 0.3797(4) 0.3575(7) 0.086(3) Uani 1 d . . .
H22A H -0.4276 0.4146 0.3731 0.129 Uiso 1 calc R . .
H22B H -0.3847 0.3589 0.3703 0.129 Uiso 1 calc R . .
H22C H -0.4966 0.3677 0.3909 0.129 Uiso 1 calc R . .
C23 C -0.5811(6) 0.3015(3) 0.2765(6) 0.052(2) Uani 1 d . . .
H23A H -0.5965 0.2681 0.2520 0.062 Uiso 1 calc R . .
H23B H -0.5626 0.2966 0.3382 0.062 Uiso 1 calc R . .
C24 C -0.6724(7) 0.3331(4) 0.2716(7) 0.080(3) Uani 1 d . . .
H24A H -0.7237 0.3166 0.3037 0.120 Uiso 1 calc R . .
H24B H -0.6936 0.3370 0.2111 0.120 Uiso 1 calc R . .
H24C H -0.6589 0.3661 0.2968 0.120 Uiso 1 calc R . .
C25 C -0.5135(8) 0.3276(4) 0.1306(6) 0.070(3) Uani 1 d . . .
H25A H -0.5672 0.3519 0.1218 0.084 Uiso 1 calc R . .
H25B H -0.4553 0.3420 0.1038 0.084 Uiso 1 calc R . .
C26 C -0.5410(8) 0.2784(4) 0.0819(6) 0.084(3) Uani 1 d . . .
H26A H -0.5527 0.2857 0.0206 0.126 Uiso 1 calc R . .
H26B H -0.5998 0.2641 0.1063 0.126 Uiso 1 calc R . .
H26C H -0.4876 0.2543 0.0883 0.126 Uiso 1 calc R . .
C27 C -0.4082(6) 0.2873(4) 0.2465(7) 0.069(3) Uani 1 d . . .
H27A H -0.4265 0.2542 0.2220 0.083 Uiso 1 calc R . .
H27B H -0.4004 0.2830 0.3097 0.083 Uiso 1 calc R . .
C28 C -0.3084(7) 0.3017(5) 0.2112(8) 0.112(5) Uani 1 d . . .
H28A H -0.2610 0.2755 0.2263 0.167 Uiso 1 calc R . .
H28B H -0.2872 0.3336 0.2366 0.167 Uiso 1 calc R . .
H28C H -0.3136 0.3050 0.1483 0.167 Uiso 1 calc R . .
N2 N 1.0068(4) 0.4401(2) 0.2497(3) 0.0286(14) Uani 1 d . . .
P1 P 0.90351(13) 0.46239(7) 0.27867(11) 0.0262(5) Uani 1 d . . .
C31 C 0.8570(5) 0.4242(3) 0.3673(4) 0.0284(17) Uani 1 d . . .
C32 C 0.7971(6) 0.4459(3) 0.4307(5) 0.044(2) Uani 1 d . . .
H32A H 0.7819 0.4806 0.4291 0.053 Uiso 1 calc R . .
C33 C 0.7607(7) 0.4147(4) 0.4962(5) 0.056(2) Uani 1 d . . .
H33A H 0.7216 0.4288 0.5395 0.067 Uiso 1 calc R . .
C34 C 0.7812(7) 0.3636(4) 0.4983(6) 0.058(3) Uani 1 d . . .
H34A H 0.7554 0.3432 0.5422 0.069 Uiso 1 calc R . .
C35 C 0.8397(6) 0.3424(3) 0.4358(5) 0.051(2) Uani 1 d . . .
H35A H 0.8529 0.3075 0.4372 0.061 Uiso 1 calc R . .
C36 C 0.8792(5) 0.3725(3) 0.3705(5) 0.0394(19) Uani 1 d . . .
H36A H 0.9204 0.3582 0.3291 0.047 Uiso 1 calc R . .
C41 C 0.8124(5) 0.4570(3) 0.1897(4) 0.0275(16) Uani 1 d . . .
C42 C 0.7186(5) 0.4799(3) 0.1957(5) 0.0361(18) Uani 1 d . . .
H42A H 0.7033 0.4990 0.2452 0.043 Uiso 1 calc R . .
C43 C 0.6490(6) 0.4739(3) 0.1278(5) 0.045(2) Uani 1 d . . .
H43A H 0.5870 0.4892 0.1310 0.054 Uiso 1 calc R . .
C44 C 0.6729(7) 0.4449(3) 0.0551(6) 0.052(2) Uani 1 d . . .
H44A H 0.6263 0.4405 0.0095 0.063 Uiso 1 calc R . .
C45 C 0.7639(6) 0.4228(3) 0.0495(5) 0.049(2) Uani 1 d . . .
H45A H 0.7790 0.4035 0.0002 0.059 Uiso 1 calc R . .
C46 C 0.8331(6) 0.4288(3) 0.1160(5) 0.0378(19) Uani 1 d . . .
H46A H 0.8950 0.4136 0.1114 0.045 Uiso 1 calc R . .
C51 C 0.9110(5) 0.5272(3) 0.3164(4) 0.0260(16) Uani 1 d . . .
C52 C 0.8705(5) 0.5679(3) 0.2693(5) 0.0371(19) Uani 1 d . . .
H52A H 0.8334 0.5620 0.2177 0.045 Uiso 1 calc R . .
C53 C 0.8854(6) 0.6173(3) 0.2994(6) 0.046(2) Uani 1 d . . .
H53A H 0.8583 0.6447 0.2680 0.055 Uiso 1 calc R . .
C54 C 0.9397(6) 0.6261(3) 0.3749(6) 0.051(2) Uani 1 d . . .
H54A H 0.9486 0.6593 0.3955 0.061 Uiso 1 calc R . .
C55 C 0.9818(6) 0.5854(3) 0.4212(5) 0.048(2) Uani 1 d . . .
H55A H 1.0202 0.5914 0.4719 0.058 Uiso 1 calc R . .
C56 C 0.9666(5) 0.5367(3) 0.3924(5) 0.0356(18) Uani 1 d . . .
H56A H 0.9940 0.5095 0.4241 0.043 Uiso 1 calc R . .
P2 P 1.10772(13) 0.46472(7) 0.22108(11) 0.0256(4) Uani 1 d . . .
C61 C 1.1555(5) 0.4274(3) 0.1332(4) 0.0278(16) Uani 1 d . . .
C62 C 1.1287(5) 0.3764(3) 0.1241(5) 0.0339(18) Uani 1 d . . .
H62A H 1.0833 0.3627 0.1627 0.041 Uiso 1 calc R . .
C63 C 1.1667(6) 0.3452(3) 0.0600(5) 0.043(2) Uani 1 d . . .
H63A H 1.1475 0.3111 0.0552 0.051 Uiso 1 calc R . .
C64 C 1.2334(6) 0.3657(3) 0.0035(5) 0.050(2) Uani 1 d . . .
H64A H 1.2586 0.3454 -0.0410 0.060 Uiso 1 calc R . .
C65 C 1.2636(6) 0.4154(3) 0.0113(5) 0.054(2) Uani 1 d . . .
H65A H 1.3110 0.4283 -0.0260 0.065 Uiso 1 calc R . .
C66 C 1.2233(6) 0.4464(3) 0.0750(5) 0.044(2) Uani 1 d . . .
H66A H 1.2422 0.4806 0.0786 0.052 Uiso 1 calc R . .
C71 C 1.0950(5) 0.5294(3) 0.1808(4) 0.0300(17) Uani 1 d . . .
C72 C 1.0343(5) 0.5365(3) 0.1070(4) 0.0394(19) Uani 1 d . . .
H72A H 1.0077 0.5082 0.0780 0.047 Uiso 1 calc R . .
C73 C 1.0124(6) 0.5843(3) 0.0755(5) 0.050(2) Uani 1 d . . .
H73A H 0.9710 0.5883 0.0261 0.060 Uiso 1 calc R . .
C74 C 1.0526(6) 0.6267(4) 0.1180(6) 0.052(2) Uani 1 d . . .
H74A H 1.0385 0.6593 0.0971 0.063 Uiso 1 calc R . .
C75 C 1.1132(6) 0.6202(3) 0.1910(6) 0.049(2) Uani 1 d . . .
H75A H 1.1405 0.6486 0.2193 0.059 Uiso 1 calc R . .
C76 C 1.1341(5) 0.5716(3) 0.2232(5) 0.0359(18) Uani 1 d . . .
H76A H 1.1744 0.5676 0.2733 0.043 Uiso 1 calc R . .
C81 C 1.2003(5) 0.4633(3) 0.3088(4) 0.0284(16) Uani 1 d . . .
C82 C 1.2939(5) 0.4836(3) 0.2980(5) 0.0353(18) Uani 1 d . . .
H82A H 1.3089 0.5003 0.2459 0.042 Uiso 1 calc R . .
C83 C 1.3651(5) 0.4790(3) 0.3647(5) 0.0394(19) Uani 1 d . . .
H83A H 1.4276 0.4930 0.3577 0.047 Uiso 1 calc R . .
C84 C 1.3439(6) 0.4536(3) 0.4415(5) 0.0398(19) Uani 1 d . . .
H84A H 1.3923 0.4504 0.4859 0.048 Uiso 1 calc R . .
C85 C 1.2516(6) 0.4332(3) 0.4526(5) 0.0387(19) Uani 1 d . . .
H85A H 1.2373 0.4161 0.5045 0.046 Uiso 1 calc R . .
C86 C 1.1801(6) 0.4379(3) 0.3867(5) 0.0341(18) Uani 1 d . . .
H86A H 1.1175 0.4240 0.3945 0.041 Uiso 1 calc R . .

loop_
_atom_site_aniso_label
_atom_site_aniso_U_11
_atom_site_aniso_U_22
_atom_site_aniso_U_33
_atom_site_aniso_U_23
_atom_site_aniso_U_13
_atom_site_aniso_U_12
Mn 0.0361(7) 0.0294(6) 0.0260(6) -0.0024(5) 0.0053(5) -0.0046(5)
C1 0.055(5) 0.042(5) 0.018(4) 0.000(3) -0.012(4) -0.021(4)
B2 0.056(4) 0.032(4) 0.042(4) 0.007(3) 0.025(3) 0.027(3)
B3 0.051(6) 0.036(5) 0.037(5) -0.009(4) 0.019(5) -0.012(5)
B4 0.052(6) 0.042(6) 0.023(5) -0.010(4) 0.003(4) -0.018(5)
B5 0.028(5) 0.044(6) 0.035(5) -0.001(4) 0.001(4) -0.002(4)
B6 0.056(4) 0.032(4) 0.042(4) 0.007(3) 0.025(3) 0.027(3)
B7 0.034(5) 0.042(5) 0.029(5) 0.006(4) 0.003(4) 0.004(4)
B8 0.047(6) 0.026(5) 0.036(5) 0.007(4) 0.005(4) -0.001(4)
B9 0.050(6) 0.031(5) 0.032(5) -0.001(4) 0.013(4) -0.015(4)
B10 0.031(5) 0.044(5) 0.026(5) -0.004(4) 0.009(4) 0.002(4)
C2 0.065(6) 0.044(5) 0.032(5) -0.002(4) 0.003(4) -0.019(4)
O2 0.132(6) 0.081(5) 0.029(3) 0.008(3) 0.002(4) -0.043(4)
C3 0.039(5) 0.036(5) 0.049(5) 0.000(4) 0.014(4) -0.002(4)
O3 0.068(4) 0.037(4) 0.086(5) 0.007(3) 0.009(4) 0.009(3)
C4 0.044(5) 0.027(4) 0.036(4) 0.001(3) 0.006(4) -0.001(4)
O4 0.036(4) 0.067(4) 0.089(5) -0.003(4) 0.009(3) -0.020(3)
C5 0.039(5) 0.035(5) 0.032(4) -0.004(3) 0.009(4) -0.002(4)
C6 0.063(6) 0.046(5) 0.035(5) -0.005(4) 0.001(4) -0.010(4)
C7 0.109(9) 0.044(5) 0.039(5) -0.009(5) -0.001(6) -0.022(6)
C8 0.071(8) 0.109(10) 0.041(6) -0.024(6) 0.001(5) -0.042(7)
C9 0.071(7) 0.121(10) 0.050(6) -0.005(7) -0.024(5) -0.014(7)
C10 0.062(6) 0.062(6) 0.052(5) -0.003(5) -0.019(5) 0.011(5)
N1 0.035(4) 0.043(4) 0.052(4) 0.003(3) -0.001(3) -0.004(3)
C21 0.078(7) 0.052(6) 0.075(7) -0.011(5) 0.016(6) -0.019(5)
C22 0.087(8) 0.086(8) 0.083(8) -0.030(7) -0.026(6) 0.007(7)
C23 0.048(5) 0.050(5) 0.058(5) 0.008(5) 0.007(4) -0.003(5)
C24 0.054(6) 0.106(9) 0.081(7) -0.020(7) 0.015(6) -0.005(6)
C25 0.088(8) 0.080(8) 0.044(5) 0.012(5) 0.009(5) -0.011(6)
C26 0.092(8) 0.093(9) 0.067(7) -0.034(6) 0.006(6) -0.012(7)
C27 0.043(6) 0.082(8) 0.081(7) -0.017(6) 0.004(5) 0.011(5)
C28 0.056(7) 0.155(13) 0.124(11) -0.054(9) 0.004(7) 0.006(8)
N2 0.027(3) 0.028(3) 0.032(3) -0.003(3) 0.009(3) -0.001(3)
P1 0.0267(10) 0.0312(11) 0.0207(9) -0.0012(8) 0.0020(8) -0.0006(8)
C31 0.021(4) 0.035(4) 0.030(4) 0.000(3) 0.000(3) -0.004(3)
C32 0.040(5) 0.057(6) 0.035(4) -0.001(4) 0.012(4) 0.003(4)
C33 0.061(6) 0.071(7) 0.037(5) -0.005(5) 0.014(4) -0.018(5)
C34 0.062(6) 0.068(7) 0.044(5) 0.013(5) 0.013(5) -0.021(5)
C35 0.062(6) 0.044(5) 0.047(5) 0.002(4) 0.005(5) -0.004(4)
C36 0.041(5) 0.046(5) 0.032(4) -0.004(4) 0.007(4) 0.004(4)
C41 0.028(4) 0.030(4) 0.024(4) 0.001(3) 0.001(3) -0.002(3)
C42 0.042(5) 0.034(4) 0.033(4) -0.003(3) 0.001(4) -0.002(4)
C43 0.027(4) 0.048(5) 0.060(6) -0.002(4) -0.009(4) -0.004(4)
C44 0.054(6) 0.052(6) 0.050(6) -0.001(4) -0.020(5) -0.012(5)
C45 0.059(6) 0.052(6) 0.035(5) -0.017(4) -0.008(4) -0.002(5)
C46 0.036(4) 0.047(5) 0.031(4) -0.009(4) 0.000(4) 0.003(4)
C51 0.029(4) 0.027(4) 0.022(4) -0.001(3) 0.003(3) -0.009(3)
C52 0.036(4) 0.027(4) 0.048(5) -0.010(4) -0.002(4) 0.001(3)
C53 0.041(5) 0.039(5) 0.058(6) -0.005(4) 0.009(4) 0.001(4)
C54 0.054(6) 0.028(5) 0.072(6) -0.022(5) 0.021(5) -0.008(4)
C55 0.058(6) 0.055(6) 0.032(5) -0.012(4) 0.006(4) -0.020(5)
C56 0.042(5) 0.034(5) 0.031(4) -0.005(4) -0.002(4) 0.000(4)
P2 0.0258(10) 0.0299(10) 0.0213(9) 0.0027(8) 0.0037(8) 0.0017(8)
C61 0.034(4) 0.028(4) 0.022(4) 0.000(3) 0.003(3) 0.004(3)
C62 0.037(4) 0.034(5) 0.031(4) 0.008(3) 0.007(3) 0.003(4)
C63 0.062(6) 0.025(4) 0.041(5) -0.005(4) -0.004(4) 0.002(4)
C64 0.062(6) 0.052(6) 0.036(5) 0.003(4) 0.008(4) 0.019(5)
C65 0.062(6) 0.055(6) 0.048(5) -0.001(4) 0.031(5) -0.003(5)
C66 0.053(5) 0.037(5) 0.042(5) -0.001(4) 0.025(4) 0.003(4)
C71 0.028(4) 0.031(4) 0.032(4) 0.001(3) 0.006(3) 0.004(3)
C72 0.044(5) 0.050(5) 0.024(4) -0.001(4) -0.005(4) 0.008(4)
C73 0.055(6) 0.061(6) 0.034(5) 0.022(4) -0.010(4) 0.022(5)
C74 0.049(5) 0.053(6) 0.056(6) 0.016(5) 0.011(5) 0.015(5)
C75 0.054(6) 0.034(5) 0.061(6) 0.003(4) 0.004(5) 0.007(4)
C76 0.027(4) 0.043(5) 0.037(4) 0.005(4) -0.002(3) 0.000(4)
C81 0.027(4) 0.037(4) 0.022(4) 0.004(3) -0.005(3) 0.005(3)
C82 0.039(5) 0.029(4) 0.038(4) 0.015(3) 0.002(4) 0.003(4)
C83 0.032(4) 0.035(5) 0.050(5) -0.001(4) -0.018(4) 0.000(4)
C84 0.046(5) 0.041(5) 0.032(4) 0.006(4) -0.013(4) 0.008(4)
C85 0.048(5) 0.041(5) 0.027(4) 0.006(4) 0.004(4) 0.006(4)
C86 0.041(5) 0.033(4) 0.029(4) 0.004(3) 0.008(4) 0.003(4)

loop_
_atom_type_symbol
_atom_type_description
_atom_type_scat_dispersion_real
_atom_type_scat_dispersion_imag
_atom_type_scat_source
C C 0.0033 0.0016 'International Tables Vol C Tables 4.2.6.8 and 6.1.1.4'
H H 0.0000 0.0000 'International Tables Vol C Tables 4.2.6.8 and 6.1.1.4'
B B 0.0013 0.0007 'International Tables Vol C Tables 4.2.6.8 and 6.1.1.4'
N N 0.0061 0.0033 'International Tables Vol C Tables 4.2.6.8 and 6.1.1.4'
O O 0.0106 0.0060 'International Tables Vol C Tables 4.2.6.8 and 6.1.1.4'
P P 0.1023 0.0942 'International Tables Vol C Tables 4.2.6.8 and 6.1.1.4'
Mn Mn 0.3368 0.7283 'International Tables Vol C Tables 4.2.6.8 and 6.1.1.4'

loop_
_geom_angle_atom_site_label_1
_geom_angle_atom_site_label_2
_geom_angle_atom_site_label_3
_geom_angle
_geom_angle_site_symmetry_1
_geom_angle_site_symmetry_3
_geom_angle_publ_flag
C2 Mn C3 86.4(4) . . ?
C2 Mn C4 88.0(4) . . ?
C3 Mn C4 98.4(3) . . ?
C2 Mn B4 72.1(3) . . ?
C3 Mn B4 117.2(4) . . ?
C4 Mn B4 137.1(3) . . ?
C2 Mn C1 171.9(4) . . ?
C3 Mn C1 99.4(3) . . ?
C4 Mn C1 85.7(3) . . ?
B4 Mn C1 109.4(3) . . ?
C2 Mn B5 104.2(3) . . ?
C3 Mn B5 90.3(3) . . ?
C4 Mn B5 165.5(3) . . ?
B4 Mn B5 44.1(3) . . ?
C1 Mn B5 81.4(3) . . ?
C2 Mn B3 94.7(3) . . ?
C3 Mn B3 158.2(3) . . ?
C4 Mn B3 103.5(3) . . ?
B4 Mn B3 43.7(3) . . ?
C1 Mn B3 81.9(3) . . ?
B5 Mn B3 68.3(3) . . ?
C2 Mn B6 150.8(4) . . ?
C3 Mn B6 83.1(3) . . ?
C4 Mn B6 120.4(3) . . ?
B4 Mn B6 88.6(3) . . ?
C1 Mn B6 36.6(3) . . ?
B5 Mn B6 48.9(3) . . ?
B3 Mn B6 85.5(3) . . ?
C2 Mn B2 132.9(3) . . ?
C3 Mn B2 140.3(3) . . ?
C4 Mn B2 81.0(3) . . ?
B4 Mn B2 85.5(4) . . ?
C1 Mn B2 40.9(3) . . ?
B5 Mn B2 84.9(3) . . ?
B3 Mn B2 45.4(3) . . ?
B6 Mn B2 64.3(3) . . ?
B6 C1 C5 122.0(7) . . ?
B6 C1 B2 114.2(7) . . ?
C5 C1 B2 121.5(7) . . ?
B6 C1 B7 68.5(5) . . ?
C5 C1 B7 119.6(6) . . ?
B2 C1 B7 67.1(5) . . ?
B6 C1 Mn 82.7(5) . . ?
C5 C1 Mn 120.9(5) . . ?
B2 C1 Mn 79.6(4) . . ?
B7 C1 Mn 119.4(5) . . ?
C1 B2 B8 108.6(6) . . ?
C1 B2 B7 58.4(4) . . ?
B8 B2 B7 58.1(5) . . ?
C1 B2 B3 116.7(6) . . ?
B8 B2 B3 59.0(5) . . ?
B7 B2 B3 107.2(6) . . ?
C1 B2 Mn 59.6(4) . . ?
B8 B2 Mn 105.6(5) . . ?
B7 B2 Mn 100.9(4) . . ?
B3 B2 Mn 65.6(4) . . ?
B4 B3 B8 112.3(6) . . ?
B4 B3 B9 58.6(5) . . ?
B8 B3 B9 59.1(5) . . ?
B4 B3 B2 121.9(6) . . ?
B8 B3 B2 57.8(5) . . ?
B9 B3 B2 106.5(6) . . ?
B4 B3 Mn 60.3(4) . . ?
B8 B3 Mn 107.3(5) . . ?
B9 B3 Mn 98.8(5) . . ?
B2 B3 Mn 69.0(4) . . ?
B3 B4 B5 103.2(6) . . ?
B3 B4 B9 63.7(5) . . ?
B5 B4 B9 64.6(5) . . ?
B3 B4 Mn 75.9(5) . . ?
B5 B4 Mn 75.4(4) . . ?
B9 B4 Mn 111.9(5) . . ?
B4 B5 B10 110.8(6) . . ?
B4 B5 B9 58.0(5) . . ?
B10 B5 B9 58.3(5) . . ?
B4 B5 B6 119.7(6) . . ?
B10 B5 B6 58.1(4) . . ?
B9 B5 B6 105.2(6) . . ?
B4 B5 Mn 60.5(4) . . ?
B10 B5 Mn 106.5(5) . . ?
B9 B5 Mn 98.4(4) . . ?
B6 B5 Mn 67.2(4) . . ?
C1 B6 B7 62.0(5) . . ?
C1 B6 B10 109.8(6) . . ?
B7 B6 B10 56.8(5) . . ?
C1 B6 B5 116.4(6) . . ?
B7 B6 B5 104.4(6) . . ?
B10 B6 B5 56.1(5) . . ?
C1 B6 Mn 60.7(4) . . ?
B7 B6 Mn 102.6(4) . . ?
B10 B6 Mn 102.7(5) . . ?
B5 B6 Mn 63.9(3) . . ?
C1 B7 B10 104.8(6) . . ?
C1 B7 B8 105.8(6) . . ?
B10 B7 B8 63.9(5) . . ?
C1 B7 B6 49.5(5) . . ?
B10 B7 B6 63.3(5) . . ?
B8 B7 B6 107.5(6) . . ?
C1 B7 B2 54.5(4) . . ?
B10 B7 B2 104.1(6) . . ?
B8 B7 B2 58.8(5) . . ?
B6 B7 B2 91.2(5) . . ?
B7 B8 B2 63.1(5) . . ?
B7 B8 B9 112.0(6) . . ?
B2 B8 B9 112.3(6) . . ?
B7 B8 B3 114.7(6) . . ?
B2 B8 B3 63.2(5) . . ?
B9 B8 B3 60.8(5) . . ?
B7 B8 B10 57.6(5) . . ?
B2 B8 B10 102.6(6) . . ?
B9 B8 B10 58.7(5) . . ?
B3 B8 B10 102.9(6) . . ?
B4 B9 B8 112.4(6) . . ?
B4 B9 B10 112.2(6) . . ?
B8 B9 B10 62.8(5) . . ?
B4 B9 B3 57.7(5) . . ?
B8 B9 B3 60.1(5) . . ?
B10 B9 B3 105.3(6) . . ?
B4 B9 B5 57.5(5) . . ?
B8 B9 B5 105.9(6) . . ?
B10 B9 B5 60.3(5) . . ?
B3 B9 B5 94.6(6) . . ?
B7 B10 B9 112.7(6) . . ?
B7 B10 B5 115.1(6) . . ?
B9 B10 B5 61.4(5) . . ?
B7 B10 B8 58.5(5) . . ?
B9 B10 B8 58.6(5) . . ?
B5 B10 B8 103.6(5) . . ?
B7 B10 B6 59.9(5) . . ?
B9 B10 B6 113.8(6) . . ?
B5 B10 B6 65.8(5) . . ?
B8 B10 B6 101.3(6) . . ?
O2 C2 Mn 174.3(7) . . ?
O3 C3 Mn 174.4(8) . . ?
O4 C4 Mn 177.0(7) . . ?
C10 C5 C6 117.5(8) . . ?
C10 C5 C1 122.1(7) . . ?
C6 C5 C1 120.3(7) . . ?
C7 C6 C5 120.1(9) . . ?
C6 C7 C8 122.4(9) . . ?
C9 C8 C7 117.6(9) . . ?
C8 C9 C10 120.6(10) . . ?
C5 C10 C9 121.7(9) . . ?
C27 N1 C21 111.9(7) . . ?
C27 N1 C23 107.6(6) . . ?
C21 N1 C23 111.2(6) . . ?
C27 N1 C25 110.3(7) . . ?
C21 N1 C25 104.8(6) . . ?
C23 N1 C25 111.2(6) . . ?
C22 C21 N1 113.1(8) . . ?
C24 C23 N1 116.0(7) . . ?
C26 C25 N1 116.2(8) . . ?
N1 C27 C28 118.0(9) . . ?
P2 N2 P1 134.3(4) . . ?
N2 P1 C51 113.2(3) . . ?
N2 P1 C31 109.3(3) . . ?
C51 P1 C31 107.7(3) . . ?
N2 P1 C41 110.5(3) . . ?
C51 P1 C41 110.1(3) . . ?
C31 P1 C41 105.7(3) . . ?
C36 C31 C32 120.1(7) . . ?
C36 C31 P1 119.2(5) . . ?
C32 C31 P1 120.7(6) . . ?
C33 C32 C31 118.7(8) . . ?
C34 C33 C32 121.1(8) . . ?
C33 C34 C35 120.1(8) . . ?
C34 C35 C36 120.4(8) . . ?
C35 C36 C31 119.5(7) . . ?
C46 C41 C42 118.9(7) . . ?
C46 C41 P1 120.0(5) . . ?
C42 C41 P1 121.0(5) . . ?
C43 C42 C41 119.9(7) . . ?
C44 C43 C42 119.1(7) . . ?
C45 C44 C43 120.8(8) . . ?
C44 C45 C46 120.3(8) . . ?
C45 C46 C41 120.9(7) . . ?
C56 C51 C52 119.4(7) . . ?
C56 C51 P1 117.5(5) . . ?
C52 C51 P1 122.9(5) . . ?
C53 C52 C51 119.6(7) . . ?
C54 C53 C52 120.3(8) . . ?
C53 C54 C55 120.0(8) . . ?
C56 C55 C54 119.9(8) . . ?
C55 C56 C51 120.7(7) . . ?
N2 P2 C61 108.3(3) . . ?
N2 P2 C81 112.0(3) . . ?
C61 P2 C81 106.4(3) . . ?
N2 P2 C71 113.6(3) . . ?
C61 P2 C71 107.0(3) . . ?
C81 P2 C71 109.2(3) . . ?
C66 C61 C62 117.2(6) . . ?
C66 C61 P2 122.7(6) . . ?
C62 C61 P2 120.0(5) . . ?
C63 C62 C61 122.5(7) . . ?
C64 C63 C62 118.3(7) . . ?
C65 C64 C63 121.2(7) . . ?
C64 C65 C66 119.8(7) . . ?
C61 C66 C65 121.0(7) . . ?
C76 C71 C72 118.8(7) . . ?
C76 C71 P2 124.2(6) . . ?
C72 C71 P2 116.8(6) . . ?
C73 C72 C71 121.6(8) . . ?
C72 C73 C74 119.4(8) . . ?
C75 C74 C73 119.7(8) . . ?
C74 C75 C76 120.6(8) . . ?
C71 C76 C75 119.9(7) . . ?
C82 C81 C86 119.0(6) . . ?
C82 C81 P2 121.4(5) . . ?
C86 C81 P2 119.4(5) . . ?
C83 C82 C81 119.8(7) . . ?
C84 C83 C82 120.4(7) . . ?
C85 C84 C83 120.1(7) . . ?
C84 C85 C86 119.9(7) . . ?
C85 C86 C81 120.7(7) . . ?

loop_
_geom_bond_atom_site_label_1
_geom_bond_atom_site_label_2
_geom_bond_distance
_geom_bond_site_symmetry_2
_geom_bond_publ_flag
Mn C2 1.751(8) . ?
Mn C3 1.784(8) . ?
Mn C4 1.788(8) . ?
Mn B4 2.118(8) . ?
Mn C1 2.125(7) . ?
Mn B5 2.354(8) . ?
Mn B3 2.365(9) . ?
Mn B6 2.417(8) . ?
Mn B2 2.424(9) . ?
C1 B6 1.453(11) . ?
C1 C5 1.506(10) . ?
C1 B2 1.612(11) . ?
C1 B7 1.688(11) . ?
B2 B8 1.752(13) . ?
B2 B7 1.825(11) . ?
B2 B3 1.849(13) . ?
B3 B4 1.686(13) . ?
B3 B8 1.775(11) . ?
B3 B9 1.788(12) . ?
B4 B5 1.693(11) . ?
B4 B9 1.703(11) . ?
B5 B10 1.796(12) . ?
B5 B9 1.814(12) . ?
B5 B6 1.974(13) . ?
B6 B7 1.779(11) . ?
B6 B10 1.837(13) . ?
B7 B10 1.721(12) . ?
B7 B8 1.738(12) . ?
B8 B9 1.756(13) . ?
B8 B10 1.830(11) . ?
B9 B10 1.758(11) . ?
C2 O2 1.181(9) . ?
C3 O3 1.161(9) . ?
C4 O4 1.163(8) . ?
C5 C10 1.379(10) . ?
C5 C6 1.394(10) . ?
C6 C7 1.394(11) . ?
C7 C8 1.399(13) . ?
C8 C9 1.355(15) . ?
C9 C10 1.426(13) . ?
N1 C27 1.480(10) . ?
N1 C21 1.514(10) . ?
N1 C23 1.517(9) . ?
N1 C25 1.529(10) . ?
C21 C22 1.513(12) . ?
C23 C24 1.485(12) . ?
C25 C26 1.527(12) . ?
C27 C28 1.510(13) . ?
N2 P2 1.578(5) . ?
N2 P1 1.584(5) . ?
P1 C51 1.791(7) . ?
P1 C31 1.801(7) . ?
P1 C41 1.808(7) . ?
C31 C36 1.386(10) . ?
C31 C32 1.393(9) . ?
C32 C33 1.386(10) . ?
C33 C34 1.364(12) . ?
C34 C35 1.367(11) . ?
C35 C36 1.384(10) . ?
C41 C46 1.375(9) . ?
C41 C42 1.405(9) . ?
C42 C43 1.385(10) . ?
C43 C44 1.384(11) . ?
C44 C45 1.363(11) . ?
C45 C46 1.366(10) . ?
C51 C56 1.381(9) . ?
C51 C52 1.386(9) . ?
C52 C53 1.385(10) . ?
C53 C54 1.364(11) . ?
C54 C55 1.389(11) . ?
C55 C56 1.360(10) . ?
P2 C61 1.787(7) . ?
P2 C81 1.803(7) . ?
P2 C71 1.804(7) . ?
C61 C66 1.382(9) . ?
C61 C62 1.390(9) . ?
C62 C63 1.380(9) . ?
C63 C64 1.368(10) . ?
C64 C65 1.367(11) . ?
C65 C66 1.384(10) . ?
C71 C76 1.376(10) . ?
C71 C72 1.384(9) . ?
C72 C73 1.367(10) . ?
C73 C74 1.385(12) . ?
C74 C75 1.370(11) . ?
C75 C76 1.388(10) . ?
C81 C82 1.385(9) . ?
C81 C86 1.389(9) . ?
C82 C83 1.382(9) . ?
C83 C84 1.378(10) . ?
C84 C85 1.370(10) . ?
C85 C86 1.377(10) . ?
